data_7012288
loop_
_publ_author_name
'Lassahn, Paul-Gerhard'
'Lozan, Vasile'
'Janiak, Christoph'

_publ_section_title
;
 Palladium(ii) salts containing [PdCl4]2-- and [Pd2Cl6]2-- ions as
 pre-catalysts for the vinyl-polymerization of norbornene---evidence
 for the in situ formation of PdCl2 as the active speciesElectronic
 supplementary information (ESI) available: full 1H, 13C, 19F and 31P
 NMR and IR data of compounds 2C, 6 and 7 in combination with different
 amounts of B(C6F5). See http://www.rsc.org/suppdata/dt/b2/b209633a/
;
_journal_issue 5
_journal_name_full 'Dalton Transactions'
_journal_page_first 927
_journal_paper_doi 10.1039/b209633a
_journal_year 2003
_chemical_formula_sum 'C42 H40 Cl6 O2 P2 Pd2'
_chemical_formula_weight 1064.22
_chemical_name_common acetonyltriphenylphosphonium-hexachlorodipalladate(ii)
_chemical_name_systematic
; 
acetonyltriphenylphosphonium-hexachlorodipalladate(II)
;
_space_group_IT_number 14
_symmetry_cell_setting monoclinic
_symmetry_space_group_name_Hall '-P 2ybc'
_symmetry_space_group_name_H-M 'P 1 21/c 1'
_atom_sites_solution_hydrogens geom
_atom_sites_solution_primary direct
_atom_sites_solution_secondary difmap
_audit_creation_method SHELXL-97
_cell_angle_alpha 90.00
_cell_angle_beta 119.088(7)
_cell_angle_gamma 90.00
_cell_formula_units_Z 2
_cell_length_a 9.7372(11)
_cell_length_b 21.764(2)
_cell_length_c 11.8070(10)
_cell_measurement_temperature 203(2)
_cell_volume 2186.6(4)
_computing_cell_refinement SMART
_computing_data_collection 'SMART (Bruker 1997a)'
_computing_data_reduction 'SAINT (Bruker 1997b)'
_computing_molecular_graphics 'ORTEP-3 for Windows (Farrugia, 1997)'
_computing_structure_refinement 'SHELXL97, SHELXTL-Plus (Sheldrick, 1997; Sheldrick, 1998)'
_computing_structure_solution 'SHELXS97, SHELXTL-Plus (Sheldrick, 1997; Sheldrick, 1998)'
_diffrn_ambient_temperature 203(2)
_diffrn_measured_fraction_theta_full 0.979
_diffrn_measured_fraction_theta_max 0.979
_diffrn_measurement_device_type 'Bruker AXS CCD'
_diffrn_measurement_method \f-\w-scan
_diffrn_radiation_monochromator graphite
_diffrn_radiation_source 'fine-focus sealed tube'
_diffrn_radiation_type MoK\a
_diffrn_radiation_wavelength 0.71073
_diffrn_reflns_av_R_equivalents 0.0719
_diffrn_reflns_av_sigmaI/netI 0.1057
_diffrn_reflns_limit_h_max 12
_diffrn_reflns_limit_h_min -10
_diffrn_reflns_limit_k_max 22
_diffrn_reflns_limit_k_min -29
_diffrn_reflns_limit_l_max 15
_diffrn_reflns_limit_l_min -15
_diffrn_reflns_number 13845
_diffrn_reflns_theta_full 28.33
_diffrn_reflns_theta_max 28.33
_diffrn_reflns_theta_min 2.18
_exptl_absorpt_coefficient_mu 1.297
_exptl_absorpt_correction_T_max 0.9380
_exptl_absorpt_correction_T_min 0.6417
_exptl_absorpt_correction_type empirical
_exptl_absorpt_process_details '(SADABS; Sheldrick, 1996)'
_exptl_crystal_colour orangebrown
_exptl_crystal_density_diffrn 1.616
_exptl_crystal_density_method 'not measured'
_exptl_crystal_description needles
_exptl_crystal_F_000 1064
_exptl_crystal_size_max 0.18
_exptl_crystal_size_mid 0.06
_exptl_crystal_size_min 0.05
_refine_diff_density_max 1.056
_refine_diff_density_min -1.286
_refine_diff_density_rms 0.163
_refine_ls_extinction_method none
_refine_ls_goodness_of_fit_ref 1.021
_refine_ls_hydrogen_treatment calc
_refine_ls_matrix_type full
_refine_ls_number_parameters 244
_refine_ls_number_reflns 5333
_refine_ls_number_restraints 0
_refine_ls_restrained_S_all 1.021
_refine_ls_R_factor_all 0.1300
_refine_ls_R_factor_gt 0.0566
_refine_ls_shift/su_max 0.000
_refine_ls_shift/su_mean 0.000
_refine_ls_structure_factor_coef Fsqd
_refine_ls_weighting_details 'calc w=1/[\s^2^(Fo^2^)+(0.0285P)^2^+4.4770P] where P=(Fo^2^+2Fc^2^)/3'
_refine_ls_weighting_scheme calc
_refine_ls_wR_factor_gt 0.0959
_refine_ls_wR_factor_ref 0.1202
_reflns_number_gt 2732
_reflns_number_total 5333
_reflns_threshold_expression >2sigma(I)
_cod_data_source_file b209633a.txt
_cod_data_source_block plam
_cod_original_sg_symbol_H-M P21/c
_cod_database_code 7012288

loop_
_symmetry_equiv_pos_as_xyz
'x, y, z'
'-x, y+1/2, -z+1/2'
'-x, -y, -z'
'x, -y-1/2, z-1/2'

loop_
_atom_site_label
_atom_site_type_symbol
_atom_site_fract_x
_atom_site_fract_y
_atom_site_fract_z
_atom_site_U_iso_or_equiv
_atom_site_adp_type
_atom_site_occupancy
_atom_site_symmetry_multiplicity
_atom_site_calc_flag
_atom_site_refinement_flags
_atom_site_disorder_assembly
_atom_site_disorder_group
Pd1 Pd 0.53116(6) 0.06014(2) 0.10008(5) 0.03092(14) Uani 1 1 d . . .
Cl1 Cl 0.5591(2) 0.16339(7) 0.08634(16) 0.0417(4) Uani 1 1 d . . .
Cl2 Cl 0.5533(2) 0.06835(7) 0.29991(15) 0.0417(4) Uani 1 1 d . . .
Cl3 Cl 0.5016(2) -0.04577(6) 0.10641(15) 0.0388(4) Uani 1 1 d . . .
P1 P 0.09530(18) 0.17064(7) 0.16470(15) 0.0292(4) Uani 1 1 d . . .
O1 O 0.2015(5) 0.2582(2) 0.0257(4) 0.0469(12) Uani 1 1 d . . .
C1 C 0.2878(7) 0.2051(3) 0.2249(6) 0.0353(15) Uani 1 1 d . . .
H1A H 0.3213 0.2218 0.3116 0.042 Uiso 1 1 calc R . .
H1B H 0.3627 0.1729 0.2337 0.042 Uiso 1 1 calc R . .
C2 C 0.2954(7) 0.2564(3) 0.1395(6) 0.0339(15) Uani 1 1 d . . .
C3 C 0.4251(9) 0.3023(3) 0.2047(7) 0.055(2) Uani 1 1 d . . .
H3A H 0.4176 0.3328 0.1422 0.082 Uiso 1 1 calc R . .
H3B H 0.5257 0.2815 0.2401 0.082 Uiso 1 1 calc R . .
H3C H 0.4160 0.3222 0.2742 0.082 Uiso 1 1 calc R . .
C11 C 0.1074(7) 0.1269(2) 0.2989(6) 0.0306(14) Uani 1 1 d . . .
C12 C -0.0206(8) 0.1211(3) 0.3195(6) 0.0381(16) Uani 1 1 d . . .
H12 H -0.1166 0.1400 0.2625 0.046 Uiso 1 1 calc R . .
C13 C -0.0068(9) 0.0878(3) 0.4233(7) 0.0500(19) Uani 1 1 d . . .
H13 H -0.0930 0.0843 0.4380 0.060 Uiso 1 1 calc R . .
C14 C 0.1329(8) 0.0598(3) 0.5055(6) 0.0421(16) Uani 1 1 d . . .
H14 H 0.1420 0.0378 0.5773 0.051 Uiso 1 1 calc R . .
C15 C 0.2601(8) 0.0634(3) 0.4846(6) 0.0428(16) Uani 1 1 d . . .
H15 H 0.3549 0.0435 0.5406 0.051 Uiso 1 1 calc R . .
C16 C 0.2460(8) 0.0968(3) 0.3799(6) 0.0385(16) Uani 1 1 d . . .
H16 H 0.3314 0.0992 0.3638 0.046 Uiso 1 1 calc R . .
C21 C 0.0436(7) 0.1211(2) 0.0287(6) 0.0273(13) Uani 1 1 d . . .
C22 C -0.0965(8) 0.0888(3) -0.0227(6) 0.0351(15) Uani 1 1 d . . .
H22 H -0.1641 0.0947 0.0123 0.042 Uiso 1 1 calc R . .
C23 C -0.1387(8) 0.0484(3) -0.1237(6) 0.0394(16) Uani 1 1 d . . .
H23 H -0.2345 0.0271 -0.1580 0.047 Uiso 1 1 calc R . .
C24 C -0.0390(8) 0.0397(3) -0.1742(6) 0.0401(16) Uani 1 1 d . . .
H24 H -0.0672 0.0124 -0.2438 0.048 Uiso 1 1 calc R . .
C25 C 0.1017(8) 0.0706(3) -0.1230(6) 0.0414(16) Uani 1 1 d . . .
H25 H 0.1697 0.0638 -0.1572 0.050 Uiso 1 1 calc R . .
C26 C 0.1446(8) 0.1117(3) -0.0222(6) 0.0375(16) Uani 1 1 d . . .
H26 H 0.2404 0.1331 0.0116 0.045 Uiso 1 1 calc R . .
C31 C -0.0479(7) 0.2298(2) 0.1220(5) 0.0266(13) Uani 1 1 d . . .
C32 C -0.1469(7) 0.2442(3) -0.0066(6) 0.0306(14) Uani 1 1 d . . .
H32 H -0.1445 0.2206 -0.0724 0.037 Uiso 1 1 calc R . .
C33 C -0.2499(7) 0.2935(3) -0.0388(6) 0.0361(15) Uani 1 1 d . . .
H33 H -0.3152 0.3039 -0.1262 0.043 Uiso 1 1 calc R . .
C34 C -0.2561(7) 0.3269(3) 0.0570(6) 0.0363(15) Uani 1 1 d . . .
H34 H -0.3278 0.3595 0.0352 0.044 Uiso 1 1 calc R . .
C35 C -0.1577(8) 0.3128(3) 0.1845(6) 0.0400(16) Uani 1 1 d . . .
H35 H -0.1618 0.3363 0.2496 0.048 Uiso 1 1 calc R . .
C36 C -0.0526(8) 0.2644(3) 0.2190(6) 0.0370(16) Uani 1 1 d . . .
H36 H 0.0147 0.2552 0.3068 0.044 Uiso 1 1 calc R . .

loop_
_atom_site_aniso_label
_atom_site_aniso_U_11
_atom_site_aniso_U_22
_atom_site_aniso_U_33
_atom_site_aniso_U_23
_atom_site_aniso_U_13
_atom_site_aniso_U_12
Pd1 0.0295(3) 0.0291(2) 0.0324(3) -0.0025(2) 0.0137(2) -0.0007(2)
Cl1 0.0459(10) 0.0277(8) 0.0451(10) -0.0034(7) 0.0172(9) -0.0046(7)
Cl2 0.0509(10) 0.0408(9) 0.0329(9) -0.0034(7) 0.0201(8) 0.0024(8)
Cl3 0.0528(11) 0.0308(9) 0.0395(9) -0.0015(7) 0.0277(9) -0.0032(7)
P1 0.0280(8) 0.0262(8) 0.0249(9) 0.0016(7) 0.0063(8) 0.0013(7)
O1 0.044(3) 0.049(3) 0.027(3) 0.009(2) 0.001(2) -0.006(2)
C1 0.032(4) 0.032(3) 0.031(4) 0.002(3) 0.006(3) 0.000(3)
C2 0.030(4) 0.030(3) 0.038(4) 0.001(3) 0.013(3) 0.002(3)
C3 0.063(5) 0.033(4) 0.045(5) 0.005(3) 0.008(4) -0.019(4)
C11 0.039(4) 0.021(3) 0.030(4) -0.001(2) 0.015(3) -0.001(3)
C12 0.035(4) 0.033(4) 0.046(4) 0.008(3) 0.019(4) 0.005(3)
C13 0.054(5) 0.041(4) 0.065(5) 0.009(4) 0.036(5) -0.001(4)
C14 0.055(4) 0.031(3) 0.036(4) 0.006(3) 0.018(4) -0.005(3)
C15 0.044(4) 0.028(3) 0.042(4) 0.016(3) 0.009(3) 0.007(3)
C16 0.034(4) 0.038(4) 0.039(4) 0.007(3) 0.014(3) 0.006(3)
C21 0.029(3) 0.023(3) 0.025(3) 0.005(2) 0.010(3) 0.005(2)
C22 0.037(4) 0.030(3) 0.037(4) 0.004(3) 0.017(3) -0.002(3)
C23 0.039(4) 0.036(4) 0.036(4) 0.000(3) 0.012(3) -0.006(3)
C24 0.050(4) 0.033(4) 0.025(4) -0.005(3) 0.008(3) -0.006(3)
C25 0.040(4) 0.042(4) 0.041(4) -0.001(3) 0.019(3) 0.009(3)
C26 0.033(4) 0.036(4) 0.037(4) -0.003(3) 0.013(3) 0.000(3)
C31 0.029(3) 0.025(3) 0.021(3) 0.002(2) 0.009(3) -0.003(2)
C32 0.032(3) 0.032(3) 0.022(3) -0.002(3) 0.009(3) 0.004(3)
C33 0.037(4) 0.036(4) 0.024(3) 0.008(3) 0.006(3) 0.004(3)
C34 0.036(4) 0.036(4) 0.038(4) 0.004(3) 0.018(3) 0.005(3)
C35 0.052(4) 0.032(4) 0.034(4) -0.003(3) 0.020(4) 0.004(3)
C36 0.051(4) 0.033(3) 0.020(3) 0.008(3) 0.011(3) 0.007(3)

loop_
_atom_type_symbol
_atom_type_description
_atom_type_scat_dispersion_real
_atom_type_scat_dispersion_imag
_atom_type_scat_source
C C 0.0033 0.0016 'International Tables Vol C Tables 4.2.6.8 and 6.1.1.4'
H H 0.0000 0.0000 'International Tables Vol C Tables 4.2.6.8 and 6.1.1.4'
Cl Cl 0.1484 0.1585 'International Tables Vol C Tables 4.2.6.8 and 6.1.1.4'
O O 0.0106 0.0060 'International Tables Vol C Tables 4.2.6.8 and 6.1.1.4'
P P 0.1023 0.0942 'International Tables Vol C Tables 4.2.6.8 and 6.1.1.4'
Pd Pd -0.9988 1.0072 'International Tables Vol C Tables 4.2.6.8 and 6.1.1.4'

loop_
_geom_angle_atom_site_label_1
_geom_angle_atom_site_label_2
_geom_angle_atom_site_label_3
_geom_angle
_geom_angle_site_symmetry_1
_geom_angle_site_symmetry_3
_geom_angle_publ_flag
Cl2 Pd1 Cl1 92.41(6) . . ?
Cl2 Pd1 Cl3 176.11(6) . 3_655 ?
Cl1 Pd1 Cl3 91.05(6) . 3_655 ?
Cl2 Pd1 Cl3 89.73(6) . . ?
Cl1 Pd1 Cl3 177.86(6) . . ?
Cl3 Pd1 Cl3 86.81(5) 3_655 . ?
Cl2 Pd1 Pd1 133.02(5) . 3_655 ?
Cl1 Pd1 Pd1 134.54(5) . 3_655 ?
Cl3 Pd1 Pd1 43.49(4) 3_655 3_655 ?
Cl3 Pd1 Pd1 43.32(4) . 3_655 ?
Pd1 Cl3 Pd1 93.19(5) 3_655 . ?
C31 P1 C21 110.0(3) . . ?
C31 P1 C11 109.8(3) . . ?
C21 P1 C11 109.8(3) . . ?
C31 P1 C1 109.3(3) . . ?
C21 P1 C1 112.8(3) . . ?
C11 P1 C1 105.1(3) . . ?
C2 C1 P1 114.6(4) . . ?
C2 C1 H1A 108.6 . . ?
P1 C1 H1A 108.6 . . ?
C2 C1 H1B 108.6 . . ?
P1 C1 H1B 108.6 . . ?
H1A C1 H1B 107.6 . . ?
O1 C2 C3 123.0(6) . . ?
O1 C2 C1 120.5(5) . . ?
C3 C2 C1 116.5(5) . . ?
C2 C3 H3A 109.5 . . ?
C2 C3 H3B 109.5 . . ?
H3A C3 H3B 109.5 . . ?
C2 C3 H3C 109.5 . . ?
H3A C3 H3C 109.5 . . ?
H3B C3 H3C 109.5 . . ?
C16 C11 C12 119.7(6) . . ?
C16 C11 P1 118.9(5) . . ?
C12 C11 P1 121.4(5) . . ?
C13 C12 C11 119.8(6) . . ?
C13 C12 H12 120.1 . . ?
C11 C12 H12 120.1 . . ?
C14 C13 C12 120.0(7) . . ?
C14 C13 H13 120.0 . . ?
C12 C13 H13 120.0 . . ?
C13 C14 C15 121.1(6) . . ?
C13 C14 H14 119.5 . . ?
C15 C14 H14 119.5 . . ?
C14 C15 C16 118.9(6) . . ?
C14 C15 H15 120.6 . . ?
C16 C15 H15 120.6 . . ?
C11 C16 C15 120.4(6) . . ?
C11 C16 H16 119.8 . . ?
C15 C16 H16 119.8 . . ?
C22 C21 C26 119.3(6) . . ?
C22 C21 P1 119.0(5) . . ?
C26 C21 P1 121.6(5) . . ?
C23 C22 C21 121.3(6) . . ?
C23 C22 H22 119.4 . . ?
C21 C22 H22 119.4 . . ?
C22 C23 C24 119.2(6) . . ?
C22 C23 H23 120.4 . . ?
C24 C23 H23 120.4 . . ?
C25 C24 C23 120.2(6) . . ?
C25 C24 H24 119.9 . . ?
C23 C24 H24 119.9 . . ?
C24 C25 C26 121.0(6) . . ?
C24 C25 H25 119.5 . . ?
C26 C25 H25 119.5 . . ?
C25 C26 C21 119.0(6) . . ?
C25 C26 H26 120.5 . . ?
C21 C26 H26 120.5 . . ?
C32 C31 C36 119.9(5) . . ?
C32 C31 P1 120.4(4) . . ?
C36 C31 P1 119.6(4) . . ?
C31 C32 C33 120.0(5) . . ?
C31 C32 H32 120.0 . . ?
C33 C32 H32 120.0 . . ?
C34 C33 C32 120.0(6) . . ?
C34 C33 H33 120.0 . . ?
C32 C33 H33 120.0 . . ?
C35 C34 C33 120.0(6) . . ?
C35 C34 H34 120.0 . . ?
C33 C34 H34 120.0 . . ?
C34 C35 C36 121.1(6) . . ?
C34 C35 H35 119.5 . . ?
C36 C35 H35 119.5 . . ?
C35 C36 C31 119.0(6) . . ?
C35 C36 H36 120.5 . . ?
C31 C36 H36 120.5 . . ?

loop_
_geom_bond_atom_site_label_1
_geom_bond_atom_site_label_2
_geom_bond_distance
_geom_bond_site_symmetry_2
_geom_bond_publ_flag
Pd1 Cl2 2.2695(16) . ?
Pd1 Cl1 2.2787(16) . ?
Pd1 Cl3 2.3212(16) 3_655 ?
Pd1 Cl3 2.3286(15) . ?
Pd1 Pd1 3.3781(9) 3_655 ?
Cl3 Pd1 2.3212(16) 3_655 ?
P1 C31 1.781(6) . ?
P1 C21 1.792(6) . ?
P1 C11 1.803(6) . ?
P1 C1 1.813(6) . ?
O1 C2 1.203(7) . ?
C1 C2 1.530(8) . ?
C1 H1A 0.9800 . ?
C1 H1B 0.9800 . ?
C2 C3 1.497(8) . ?
C3 H3A 0.9700 . ?
C3 H3B 0.9700 . ?
C3 H3C 0.9700 . ?
C11 C16 1.382(8) . ?
C11 C12 1.386(8) . ?
C12 C13 1.373(9) . ?
C12 H12 0.9400 . ?
C13 C14 1.371(9) . ?
C13 H13 0.9400 . ?
C14 C15 1.378(9) . ?
C14 H14 0.9400 . ?
C15 C16 1.383(8) . ?
C15 H15 0.9400 . ?
C16 H16 0.9400 . ?
C21 C22 1.384(8) . ?
C21 C26 1.394(8) . ?
C22 C23 1.374(8) . ?
C22 H22 0.9400 . ?
C23 C24 1.377(9) . ?
C23 H23 0.9400 . ?
C24 C25 1.376(9) . ?
C24 H24 0.9400 . ?
C25 C26 1.381(8) . ?
C25 H25 0.9400 . ?
C26 H26 0.9400 . ?
C31 C32 1.382(7) . ?
C31 C36 1.391(8) . ?
C32 C33 1.390(8) . ?
C32 H32 0.9400 . ?
C33 C34 1.371(8) . ?
C33 H33 0.9400 . ?
C34 C35 1.370(8) . ?
C34 H34 0.9400 . ?
C35 C36 1.384(8) . ?
C35 H35 0.9400 . ?
C36 H36 0.9400 . ?
